data_2012401
loop_
_publ_author_name
'Sekine, Akiko'
'Uekusa, Hidehiro'
'Ohashi, Yuji'
'Yoshimura, Kimihiro'
'Yagi, Mikio'
'Higuchi, Jiro'

_publ_section_title
;
 4-Nitro-9,10-dihydrophenanthrene and a polymorphic form of
 4-nitrophenanthrene
;
_journal_issue 12
_journal_name_full 'Acta Crystallographica Section C'
_journal_page_first 1462
_journal_page_last 1464
_journal_paper_doi 10.1107/S0108270101017474
_journal_volume 57
_journal_year 2001
_chemical_formula_iupac 'C14 H11 N O2'
_chemical_formula_moiety 'C14 H11 N O2'
_chemical_formula_sum 'C14 H11 N O2'
_chemical_formula_weight 225.24
_chemical_name_systematic
;
 ?
;
_space_group_IT_number 14
_symmetry_cell_setting monoclinic
_symmetry_space_group_name_Hall '-P 2yab'
_symmetry_space_group_name_H-M 'P 1 21/a 1'
_atom_sites_solution_hydrogens geom
_atom_sites_solution_primary direct
_atom_sites_solution_secondary difmap
_cell_angle_alpha 90.00
_cell_angle_beta 92.542(6)
_cell_angle_gamma 90.00
_cell_formula_units_Z 4
_cell_length_a 8.6710(5)
_cell_length_b 16.4284(8)
_cell_length_c 7.8287(7)
_cell_measurement_reflns_used 3
_cell_measurement_temperature 296(2)
_cell_measurement_theta_max 60.0
_cell_measurement_theta_min 55.0
_cell_volume 1114.11(13)
_computing_cell_refinement 'MSC/AFC Diffractometer Control Software'
_computing_data_collection
;
MSC/AFC Diffractometer Control Software
(Molecular Structure Corporation, 1993a)
;
_computing_data_reduction
;
TEXSAN (Molecular Structure Corporation, 1993b)'
;
_computing_molecular_graphics 'PLATON (Spek, 1990)'
_computing_structure_refinement 'SHELXL93 (Sheldrick, 1993)'
_computing_structure_solution 'SHELXS86 (Sheldrick, 1990)'
_diffrn_ambient_temperature 296(2)
_diffrn_measured_fraction_theta_full .999
_diffrn_measured_fraction_theta_max .999
_diffrn_measurement_device 'Rigaku AFC-5R'
_diffrn_measurement_method \q-2\q
_diffrn_radiation_monochromator graphite
_diffrn_radiation_source 'Rigaku U-200 rotating anode'
_diffrn_radiation_type CuK\a
_diffrn_radiation_wavelength 1.54178
_diffrn_reflns_av_R_equivalents .0140
_diffrn_reflns_av_sigmaI/netI .0379
_diffrn_reflns_limit_h_max 9
_diffrn_reflns_limit_h_min -9
_diffrn_reflns_limit_k_max 18
_diffrn_reflns_limit_k_min 0
_diffrn_reflns_limit_l_max 8
_diffrn_reflns_limit_l_min 0
_diffrn_reflns_number 1966
_diffrn_reflns_theta_full 62.42
_diffrn_reflns_theta_max 62.5
_diffrn_reflns_theta_min 5.0
_diffrn_standards_decay_% 2.0
_diffrn_standards_interval_count 150
_diffrn_standards_number 3
_exptl_absorpt_coefficient_mu .735
_exptl_absorpt_correction_T_max .802
_exptl_absorpt_correction_T_min .643
_exptl_absorpt_correction_type 'y scan'
_exptl_absorpt_process_details '(North et al., 1968).'
_exptl_crystal_colour 'light yellow'
_exptl_crystal_density_diffrn 1.343
_exptl_crystal_density_meas ?
_exptl_crystal_description prismatic
_exptl_crystal_F_000 472
_exptl_crystal_size_max .5
_exptl_crystal_size_mid .3
_exptl_crystal_size_min .3
_refine_diff_density_max .112
_refine_diff_density_min -.150
_refine_ls_extinction_method none
_refine_ls_goodness_of_fit_all 1.093
_refine_ls_goodness_of_fit_obs 1.114
_refine_ls_hydrogen_treatment constr
_refine_ls_matrix_type full
_refine_ls_number_parameters 154
_refine_ls_number_reflns 1762
_refine_ls_number_restraints 0
_refine_ls_restrained_S_all 1.093
_refine_ls_restrained_S_obs 1.114
_refine_ls_R_factor_all .0465
_refine_ls_R_factor_obs .0355
_refine_ls_shift/esd_max .001
_refine_ls_shift/esd_mean .000
_refine_ls_structure_factor_coef Fsqd
_refine_ls_weighting_details 'w = 1/[s^2^(Fo^2^)+( 0.0417P)^2^+0.1823P] where P = (Fo^2^+2Fc^2^)/3'
_refine_ls_weighting_scheme calc
_refine_ls_wR_factor_all .1004
_refine_ls_wR_factor_obs .0928
_reflns_number_observed 1476
_reflns_number_total 1763
_reflns_observed_criterion I>2\s(I)
_cod_data_source_file ta1338.cif
_cod_data_source_block I
_cod_depositor_comments
;
The following automatic conversions were performed:

'_exptl_crystal_density_meas' value 'not measured' was changed to '?'
- the value is perceived as not measured.

Automatic conversion script
Id: cif_fix_values 3008 2015-01-20 13:52:24Z robertas 
;
_cod_original_sg_symbol_H-M 'P 21/a'
_cod_database_code 2012401
_cod_database_fobs_code 2012401

loop_
_symmetry_equiv_pos_as_xyz
'x, y, z'
'-x+1/2, y+1/2, -z'
'-x, -y, -z'
'x-1/2, -y-1/2, z'

loop_
_atom_site_aniso_label
_atom_site_aniso_U_11
_atom_site_aniso_U_22
_atom_site_aniso_U_33
_atom_site_aniso_U_12
_atom_site_aniso_U_13
_atom_site_aniso_U_23
O1 .0700(8) .0697(8) .0430(7) -.0090(7) -.0075(6) .0005(6)
O2 .1094(12) .0380(7) .0739(9) -.0083(7) .0166(8) -.0073(6)
N1 .0488(8) .0430(8) .0462(8) -.0093(6) .0100(6) -.0020(6)
C1 .0553(10) .0628(11) .0411(9) .0158(9) .0003(8) -.0111(8)
C2 .0544(10) .0691(12) .0410(9) .0084(9) .0087(8) .0062(8)
C3 .0462(9) .0502(10) .0456(9) .0004(7) .0053(7) .0075(8)
C4 .0394(8) .0386(8) .0375(8) .0039(6) .0019(6) -.0011(6)
C4a .0359(8) .0359(8) .0424(8) .0058(6) -.0005(6) -.0009(6)
C4b .0347(8) .0390(8) .0426(9) .0005(6) -.0026(6) .0016(7)
C5 .0428(9) .0442(9) .0457(9) -.0011(7) .0035(7) -.0009(7)
C6 .0522(10) .0676(12) .0455(10) -.0024(9) .0086(8) .0013(8)
C7 .0585(11) .0779(14) .0543(11) -.0154(10) .0062(9) .0151(10)
C8 .0596(11) .0514(10) .0704(12) -.0155(9) -.0063(9) .0167(10)
C8a .0408(9) .0397(9) .0591(10) -.0032(7) -.0086(7) .0036(7)
C9 .0555(11) .0364(9) .0834(13) -.0029(8) -.0081(9) -.0066(9)
C10 .0570(11) .0500(10) .0643(12) -.0002(8) -.0045(9) -.0182(9)
C10a .0416(9) .0459(9) .0484(9) .0087(7) -.0035(7) -.0088(7)

loop_
_atom_site_label
_atom_site_fract_x
_atom_site_fract_y
_atom_site_fract_z
_atom_site_U_iso_or_equiv
_atom_site_thermal_displace_type
_atom_site_calc_flag
_atom_site_refinement_flags
_atom_site_occupancy
_atom_site_disorder_group
_atom_site_type_symbol
O1 .1686(2) .03296(8) .69547(15) .0612(4) Uani d . 1 . O
O2 .2442(2) -.07687(8) .8237(2) .0734(4) Uani d . 1 . O
N1 .2224(2) -.00368(8) .8199(2) .0458(4) Uani d . 1 . N
C1 .2809(2) .13308(11) 1.2687(2) .0531(5) Uani d . 1 . C
H1 .2882 .16406 1.3681 .064 Uiso calc R 1 . H
C2 .1915(2) .06386(12) 1.2654(2) .0546(5) Uani d . 1 . C
H2 .1399 .04810 1.3617 .066 Uiso calc R 1 . H
C3 .1791(2) .01819(10) 1.1179(2) .0473(4) Uani d . 1 . C
H3 .1194 -.02887 1.1132 .057 Uiso calc R 1 . H
C4 .2566(2) .04342(9) .9773(2) .0385(4) Uani d . 1 . C
C4a .3524(2) .11179(9) .9763(2) .0381(4) Uani d . 1 . C
C4b .4483(2) .13688(9) .8333(2) .0389(4) Uani d . 1 . C
C5 .5071(2) .08126(10) .7185(2) .0442(4) Uani d . 1 . C
H5 .4851 .02617 .7298 .053 Uiso calc R 1 . H
C6 .5977(2) .10705(12) .5884(2) .0549(5) Uani d . 1 . C
H6 .6364 .06943 .5125 .066 Uiso calc R 1 . H
C7 .6307(2) .18820(13) .5712(3) .0635(5) Uani d . 1 . C
H7 .6893 .20573 .4815 .076 Uiso calc R 1 . H
C8 .5774(2) .24389(12) .6865(3) .0608(5) Uani d . 1 . C
H8 .6015 .29869 .6744 .073 Uiso calc R 1 . H
C8a .4881(2) .21937(9) .8202(2) .0468(4) Uani d . 1 . C
C9 .4404(2) .27667(10) .9572(2) .0588(5) Uani d . 1 . C
H9A .3343 .29364 .9343 .071 Uiso calc R 1 . H
H9B .5053 .32476 .9580 .071 Uiso calc R 1 . H
C10 .4553(2) .23471(11) 1.1298(2) .0573(5) Uani d . 1 . C
H10A .5628 .22161 1.1565 .069 Uiso calc R 1 . H
H10B .4204 .27108 1.2178 .069 Uiso calc R 1 . H
C10a .3606(2) .15803(10) 1.1280(2) .0454(4) Uani d . 1 . C

loop_
_atom_type_symbol
_atom_type_description
_atom_type_scat_dispersion_real
_atom_type_scat_dispersion_imag
_atom_type_scat_source
C C .0181 .0091 'International Tables Vol C Tables 4.2.6.8 and 6.1.1.4'
H H .0000 .0000 'International Tables Vol C Tables 4.2.6.8 and 6.1.1.4'
N N .0311 .0180 'International Tables Vol C Tables 4.2.6.8 and 6.1.1.4'
O O .0492 .0322 'International Tables Vol C Tables 4.2.6.8 and 6.1.1.4'

loop_
_geom_angle_atom_site_label_1
_geom_angle_atom_site_label_2
_geom_angle_atom_site_label_3
_geom_angle
_geom_angle_publ_flag
O1 N1 O2 124.09(15) y
O1 N1 C4 117.66(13) y
O2 N1 C4 118.20(14) y
C3 C4 C4a 123.88(14) y
C3 C4 N1 114.97(14) y
C4a C4 N1 121.00(13) y
C2 C3 C4 118.9(2) ?
C1 C2 C3 119.3(2) ?
C2 C1 C10a 121.9(2) ?
C1 C10a C4a 120.1(2) ?
C1 C10a C10 122.07(15) ?
C4a C10a C10 117.80(15) ?
C10a C10 C9 110.33(14) ?
C8a C9 C10 109.67(14) ?
C8 C8a C4b 118.8(2) ?
C8 C8a C9 122.5(2) ?
C4b C8a C9 118.57(15) ?
C7 C8 C8a 121.0(2) ?
C6 C7 C8 120.2(2) ?
C7 C6 C5 119.9(2) ?
C6 C5 C4b 120.7(2) ?
C5 C4b C8a 119.23(15) ?
C5 C4b C4a 122.55(14) ?
C8a C4b C4a 118.11(14) ?
C4 C4a C10a 115.84(14) ?
C4 C4a C4b 125.55(13) ?
C10a C4a C4b 118.56(14) ?
C4 C3 H3 120.56 ?
C2 C3 H3 120.57 ?
C3 C2 H2 120.35 ?
C1 C2 H2 120.37 ?
C2 C1 H1 119.05 ?
C10a C1 H1 119.00 ?
C10a C10 H10A 109.59 ?
C10a C10 H10B 109.58 ?
C9 C10 H10A 109.61 ?
C9 C10 H10B 109.61 ?
H10A C10 H10B 108.09 ?
C10 C9 H9A 109.73 ?
C10 C9 H9B 109.75 ?
C8a C9 H9A 109.73 ?
C8a C9 H9B 109.74 ?
H9A C9 H9B 108.20 ?
C8a C8 H8 119.52 ?
C7 C8 H8 119.48 ?
C8 C7 H7 119.91 ?
C6 C7 H7 119.88 ?
C7 C6 H6 120.03 ?
C5 C6 H6 120.04 ?
C6 C5 H5 119.66 ?
C4b C5 H5 119.61 ?

loop_
_geom_bond_atom_site_label_1
_geom_bond_atom_site_label_2
_geom_bond_site_symmetry_2
_geom_bond_distance
_geom_bond_publ_flag
O1 N1 . 1.220(2) y
O2 N1 . 1.217(2) y
N1 C4 . 1.474(2) y
C4 C3 . 1.379(2) y
C4 C4a . 1.397(2) y
C3 C2 . 1.377(2) ?
C2 C1 . 1.376(3) ?
C1 C10a . 1.387(2) ?
C10a C4a . 1.409(2) ?
C10a C10 . 1.504(2) ?
C10 C9 . 1.517(3) ?
C9 C8a . 1.499(2) ?
C8a C8 . 1.390(2) ?
C8a C4b . 1.403(2) ?
C8 C7 . 1.379(3) ?
C7 C6 . 1.371(3) ?
C6 C5 . 1.380(2) ?
C5 C4b . 1.394(2) ?
C4a C4b . 1.482(2) y
H3 C3 . .93 ?
H2 C2 . .93 ?
H1 C1 . .93 ?
H10A C10 . .97 ?
H10B C10 . .97 ?
H9A C9 . .97 ?
H9B C9 . .97 ?
H8 C8 . .93 ?
H7 C7 . .93 ?
H6 C6 . .93 ?
H5 C5 . .93 ?

loop_
_cod_related_entry_id
_cod_related_entry_database
_cod_related_entry_code
1 ChemSpider 21107309
